data_7121027
loop_
_publ_author_name
'Shida, Naoki'
'Buss, Joshua A.'
'Agapie, Theodor'

_publ_section_title
;
 Mild electrochemical synthesis of metal phosphides with
 dibenzo-7-phosphanorbornadiene derivatives: mechanistic insights and
 application to proton reduction in water.
;
_journal_issue 7
_journal_name_full 'Chemical communications (Cambridge, England)'
_journal_page_first 767
_journal_page_last 770
_journal_paper_doi 10.1039/c7cc09003j
_journal_volume 54
_journal_year 2018
_chemical_formula_moiety 'C40 H44 N2 Ni P2'
_chemical_formula_sum 'C40 H44 N2 Ni P2'
_chemical_formula_weight 673.42
_space_group_crystal_system triclinic
_space_group_IT_number 2
_space_group_name_Hall '-P 1'
_space_group_name_H-M_alt 'P -1'
_symmetry_space_group_name_Hall '-P 1'
_symmetry_space_group_name_H-M 'P -1'
_atom_sites_solution_hydrogens geom
_atom_sites_solution_primary dual
_atom_sites_solution_secondary difmap
_audit_creation_date 2017-08-14
_audit_creation_method
;
Olex2 1.2
(compiled Aug 10 2017 17:28:52 for OlexSys, GUI svn.r5375),
SHELXL-2016,
and manual edit
;
_audit_update_record
;
2017-10-05 deposited with the CCDC.
2017-12-20 downloaded from the CCDC.
;
_cell_angle_alpha 101.964(2)
_cell_angle_beta 90.747(2)
_cell_angle_gamma 105.179(2)
_cell_formula_units_Z 2
_cell_length_a 10.1578(5)
_cell_length_b 12.6891(7)
_cell_length_c 13.5459(7)
_cell_measurement_reflns_used 9439
_cell_measurement_temperature 100(2)
_cell_measurement_theta_max 36.48
_cell_measurement_theta_min 2.31
_cell_volume 1644.27(15)
_computing_cell_refinement 'SAINT V8.38A (Bruker-AXS, 2016)'
_computing_data_collection 'BIS V6.2.1/2016-03-01'
_computing_data_reduction 'SAINT V8.38A (Bruker-AXS, 2016)'
_computing_molecular_graphics 'DIAMOND 3 (Crystal Impact, 1999)'
_computing_publication_material 'Olex2 (Dolomanov et al., 2009)'
_computing_structure_refinement 'ShelXL (Sheldrick, 2015)'
_computing_structure_solution 'XT (Sheldrick, 2015)'
_diffrn_ambient_temperature 100.0
_diffrn_detector 'CMOS Area Detector'
_diffrn_detector_area_resol_mean 10.24
_diffrn_detector_type 'Bruker PHOTON 100 CMOS'
_diffrn_measured_fraction_theta_full 0.998
_diffrn_measured_fraction_theta_max 0.997
_diffrn_measurement_device '\k-geometry diffractometer'
_diffrn_measurement_device_type 'Bruker D8 VENTURE Kappa Duo PHOTON 100 CMOS'
_diffrn_measurement_method '\f and \w scans'
_diffrn_radiation_monochromator 'multilayer mirrors'
_diffrn_radiation_type MoK\a
_diffrn_radiation_wavelength 0.71073
_diffrn_reflns_av_R_equivalents 0.0596
_diffrn_reflns_av_unetI/netI 0.0456
_diffrn_reflns_Laue_measured_fraction_full 0.998
_diffrn_reflns_Laue_measured_fraction_max 0.997
_diffrn_reflns_limit_h_max 16
_diffrn_reflns_limit_h_min -16
_diffrn_reflns_limit_k_max 21
_diffrn_reflns_limit_k_min -21
_diffrn_reflns_limit_l_max 22
_diffrn_reflns_limit_l_min -22
_diffrn_reflns_number 122971
_diffrn_reflns_point_group_measured_fraction_full 0.998
_diffrn_reflns_point_group_measured_fraction_max 0.997
_diffrn_reflns_theta_full 25.242
_diffrn_reflns_theta_max 36.318
_diffrn_reflns_theta_min 2.307
_diffrn_source 'I\mS HB micro-focus sealed tube'
_diffrn_source_current 1
_diffrn_source_power 0.05
_diffrn_source_type 'Incoatech I\mS HB'
_diffrn_source_voltage 50
_diffrn_standards_number 0
_exptl_absorpt_coefficient_mu 0.720
_exptl_absorpt_correction_T_max 0.7475
_exptl_absorpt_correction_T_min 0.7119
_exptl_absorpt_correction_type multi-scan
_exptl_absorpt_process_details
;
SADABS-2016/2 (Bruker,2016) was used for absorption correction.
wR2(int) was 0.0674 before and 0.0548 after correction.
The Ratio of minimum to maximum transmission is 0.9524.
The \l/2 correction factor is Not present.
;
_exptl_crystal_colour green
_exptl_crystal_colour_primary green
_exptl_crystal_density_diffrn 1.360
_exptl_crystal_density_method 'not measured'
_exptl_crystal_description prism
_exptl_crystal_F_000 712
_exptl_crystal_size_max 0.18
_exptl_crystal_size_mid 0.1
_exptl_crystal_size_min 0.07
_refine_diff_density_max 0.642
_refine_diff_density_min -0.419
_refine_diff_density_rms 0.083
_refine_ls_extinction_method none
_refine_ls_goodness_of_fit_ref 1.030
_refine_ls_hydrogen_treatment constr
_refine_ls_matrix_type full
_refine_ls_number_parameters 410
_refine_ls_number_reflns 15895
_refine_ls_number_restraints 0
_refine_ls_restrained_S_all 1.030
_refine_ls_R_factor_all 0.0656
_refine_ls_R_factor_gt 0.0401
_refine_ls_shift/su_max 0.001
_refine_ls_shift/su_mean 0.000
_refine_ls_structure_factor_coef Fsqd
_refine_ls_weighting_details 'w=1/[\s^2^(Fo^2^)+(0.0317P)^2^+1.0193P] where P=(Fo^2^+2Fc^2^)/3'
_refine_ls_weighting_scheme calc
_refine_ls_wR_factor_gt 0.0801
_refine_ls_wR_factor_ref 0.0880
_reflns_Friedel_coverage 0.000
_reflns_number_gt 12225
_reflns_number_total 15895
_reflns_threshold_expression 'I > 2\s(I)'
_cod_data_source_file c7cc09003j2.cif
_cod_data_source_block p17256_a
_cod_depositor_comments 'Adding full bibliography for 7121026--7121028.cif.'
_cod_database_code 7121027
_shelxl_version_number 2014-2
_shelx_space_group_comment
;
The symmetry employed for this shelxl refinement is uniquely defined
by the following loop, which should always be used as a source of
symmetry information in preference to the above space-group names.
They are only intended as comments.
;
_shelx_estimated_absorpt_t_max 0.951
_shelx_estimated_absorpt_t_min 0.881
_olex2_refinement_description
;
1. Fixed Uiso
 At 1.2 times of:
  All C(H) groups, All C(H,H) groups
 At 1.5 times of:
  All C(H,H,H) groups
2.a Ternary CH refined with riding coordinates:
 C1(H1), C8(H8), C17(H17), C24(H24), C33(H33), C36(H36), C37(H37), C40(H40)
2.b Secondary CH2 refined with riding coordinates:
 C34(H34A,H34B), C35(H35A,H35B), C38(H38A,H38B), C39(H39A,H39B)
2.c Aromatic/amide H refined with riding coordinates:
 C3(H3), C4(H4), C5(H5), C6(H6), C10(H10), C11(H11), C12(H12), C13(H13),
 C19(H19), C20(H20), C21(H21), C22(H22), C26(H26), C27(H27), C28(H28), C29(H29)
2.d Idealised Me refined as rotating group:
 C15(H15A,H15B,H15C), C16(H16A,H16B,H16C), C31(H31A,H31B,H31C), C32(H32A,H32B,
 H32C)
;
_olex2_submission_special_instructions 'No special instructions were received'

loop_
_space_group_symop_operation_xyz
'x, y, z'
'-x, -y, -z'

loop_
_atom_site_label
_atom_site_type_symbol
_atom_site_fract_x
_atom_site_fract_y
_atom_site_fract_z
_atom_site_U_iso_or_equiv
_atom_site_adp_type
_atom_site_occupancy
_atom_site_site_symmetry_order
_atom_site_calc_flag
_atom_site_refinement_flags_posn
Ni1 Ni 0.57035(2) 0.50307(2) 0.24983(2) 0.00804(3) Uani 1 1 d .
P1 P 0.68105(3) 0.38453(2) 0.18908(2) 0.00869(5) Uani 1 1 d .
P2 P 0.75567(3) 0.62521(2) 0.31566(2) 0.00893(5) Uani 1 1 d .
N1 N 0.81798(9) 0.44901(8) 0.13282(7) 0.01107(16) Uani 1 1 d .
N2 N 0.85113(10) 0.56287(8) 0.37584(7) 0.01135(16) Uani 1 1 d .
C1 C 0.59088(11) 0.24089(10) 0.10336(8) 0.01208(19) Uani 1 1 d .
H1 H 0.532082 0.241756 0.043908 0.014 Uiso 1 1 calc R
C2 C 0.71020(12) 0.19225(10) 0.08024(9) 0.0136(2) Uani 1 1 d .
C3 C 0.74446(13) 0.13858(11) -0.01190(10) 0.0182(2) Uani 1 1 d .
H3 H 0.686436 0.124040 -0.071515 0.022 Uiso 1 1 calc R
C4 C 0.86619(15) 0.10633(11) -0.01520(11) 0.0230(3) Uani 1 1 d .
H4 H 0.892467 0.071523 -0.078034 0.028 Uiso 1 1 calc R
C5 C 0.94898(14) 0.12470(11) 0.07248(12) 0.0233(3) Uani 1 1 d .
H5 H 1.030193 0.100676 0.069253 0.028 Uiso 1 1 calc R
C6 C 0.91414(13) 0.17811(11) 0.16538(11) 0.0186(2) Uani 1 1 d .
H6 H 0.969848 0.189262 0.225537 0.022 Uiso 1 1 calc R
C7 C 0.79670(12) 0.21451(10) 0.16805(9) 0.0138(2) Uani 1 1 d .
C8 C 0.74570(12) 0.28612(10) 0.25486(9) 0.01240(19) Uani 1 1 d .
H8 H 0.811201 0.322295 0.315626 0.015 Uiso 1 1 calc R
C9 C 0.60592(12) 0.21845(10) 0.27395(9) 0.0139(2) Uani 1 1 d .
C10 C 0.56060(15) 0.18496(11) 0.36180(10) 0.0191(2) Uani 1 1 d .
H10 H 0.620149 0.204559 0.421282 0.023 Uiso 1 1 calc R
C11 C 0.42523(16) 0.12175(11) 0.36038(11) 0.0235(3) Uani 1 1 d .
H11 H 0.392460 0.097842 0.419653 0.028 Uiso 1 1 calc R
C12 C 0.33781(15) 0.09332(11) 0.27370(12) 0.0231(3) Uani 1 1 d .
H12 H 0.246318 0.049682 0.274174 0.028 Uiso 1 1 calc R
C13 C 0.38294(13) 0.12816(10) 0.18589(10) 0.0177(2) Uani 1 1 d .
H13 H 0.322771 0.109258 0.126811 0.021 Uiso 1 1 calc R
C14 C 0.51775(12) 0.19114(9) 0.18643(9) 0.0133(2) Uani 1 1 d .
C15 C 0.78573(13) 0.49959(12) 0.05173(9) 0.0177(2) Uani 1 1 d .
H15A H 0.767242 0.443657 -0.012215 0.027 Uiso 1 1 calc GR
H15B H 0.863410 0.562321 0.046028 0.027 Uiso 1 1 calc GR
H15C H 0.704831 0.526838 0.066790 0.027 Uiso 1 1 calc GR
C16 C 0.95133(12) 0.42733(11) 0.12650(10) 0.0154(2) Uani 1 1 d .
H16A H 0.974723 0.405000 0.188069 0.023 Uiso 1 1 calc GR
H16B H 1.020117 0.495293 0.119586 0.023 Uiso 1 1 calc GR
H16C H 0.949190 0.367049 0.067572 0.023 Uiso 1 1 calc GR
C17 C 0.75083(12) 0.76457(10) 0.40242(9) 0.0134(2) Uani 1 1 d .
H17 H 0.687451 0.759530 0.458175 0.016 Uiso 1 1 calc R
C18 C 0.90071(13) 0.81532(10) 0.43421(10) 0.0156(2) Uani 1 1 d .
C19 C 0.96294(15) 0.86551(11) 0.53059(11) 0.0215(3) Uani 1 1 d .
H19 H 0.909512 0.875036 0.587127 0.026 Uiso 1 1 calc R
C20 C 1.10571(16) 0.90167(12) 0.54268(12) 0.0272(3) Uani 1 1 d .
H20 H 1.150005 0.934657 0.608209 0.033 Uiso 1 1 calc R
C21 C 1.18288(15) 0.88968(12) 0.45966(13) 0.0282(3) Uani 1 1 d .
H21 H 1.279698 0.916709 0.468648 0.034 Uiso 1 1 calc R
C22 C 1.12030(13) 0.83822(11) 0.36247(12) 0.0228(3) Uani 1 1 d .
H22 H 1.173601 0.830427 0.305659 0.027 Uiso 1 1 calc R
C23 C 0.97879(12) 0.79897(10) 0.35118(10) 0.0160(2) Uani 1 1 d .
C24 C 0.88715(12) 0.72945(10) 0.25831(9) 0.0134(2) Uani 1 1 d .
H24 H 0.933734 0.696897 0.199749 0.016 Uiso 1 1 calc R
C25 C 0.79099(12) 0.79588(10) 0.23569(9) 0.0145(2) Uani 1 1 d .
C26 C 0.77440(14) 0.83455(11) 0.14891(10) 0.0199(2) Uani 1 1 d .
H26 H 0.826839 0.819650 0.092722 0.024 Uiso 1 1 calc R
C27 C 0.67893(15) 0.89585(11) 0.14594(11) 0.0228(3) Uani 1 1 d .
H27 H 0.666822 0.923400 0.087343 0.027 Uiso 1 1 calc R
C28 C 0.60174(14) 0.91682(11) 0.22773(11) 0.0210(3) Uani 1 1 d .
H28 H 0.537332 0.958690 0.224639 0.025 Uiso 1 1 calc R
C29 C 0.61772(13) 0.87699(10) 0.31468(10) 0.0175(2) Uani 1 1 d .
H29 H 0.563936 0.890858 0.370270 0.021 Uiso 1 1 calc R
C30 C 0.71342(12) 0.81674(10) 0.31882(9) 0.0140(2) Uani 1 1 d .
C31 C 0.78823(13) 0.51640(12) 0.45862(9) 0.0178(2) Uani 1 1 d .
H31A H 0.810373 0.574024 0.521449 0.027 Uiso 1 1 calc GR
H31B H 0.823077 0.453163 0.466024 0.027 Uiso 1 1 calc GR
H31C H 0.688802 0.490655 0.444255 0.027 Uiso 1 1 calc GR
C32 C 0.99861(12) 0.58210(11) 0.38055(10) 0.0156(2) Uani 1 1 d .
H32A H 1.039693 0.640060 0.440677 0.023 Uiso 1 1 calc GR
H32B H 1.034287 0.606653 0.319809 0.023 Uiso 1 1 calc GR
H32C H 1.021416 0.512565 0.384358 0.023 Uiso 1 1 calc GR
C33 C 0.42853(11) 0.46681(10) 0.12574(8) 0.01163(19) Uani 1 1 d .
H33 H 0.467403 0.452754 0.058340 0.014 Uiso 1 1 calc R
C34 C 0.30542(12) 0.37503(10) 0.14003(9) 0.0141(2) Uani 1 1 d .
H34A H 0.320002 0.301680 0.108426 0.017 Uiso 1 1 calc R
H34B H 0.223895 0.382491 0.104179 0.017 Uiso 1 1 calc R
C35 C 0.27647(11) 0.37647(10) 0.25172(9) 0.0142(2) Uani 1 1 d .
H35A H 0.211548 0.421914 0.271767 0.017 Uiso 1 1 calc R
H35B H 0.232138 0.299160 0.258423 0.017 Uiso 1 1 calc R
C36 C 0.40443(11) 0.42354(10) 0.32349(8) 0.01217(19) Uani 1 1 d .
H36 H 0.424506 0.370847 0.363445 0.015 Uiso 1 1 calc R
C37 C 0.45008(11) 0.53635(10) 0.37063(8) 0.01205(19) Uani 1 1 d .
H37 H 0.498001 0.551645 0.439139 0.014 Uiso 1 1 calc R
C38 C 0.38325(12) 0.62546(10) 0.35383(9) 0.0146(2) Uani 1 1 d .
H38A H 0.443700 0.699864 0.386477 0.017 Uiso 1 1 calc R
H38B H 0.296244 0.615578 0.387432 0.017 Uiso 1 1 calc R
C39 C 0.35347(12) 0.62331(10) 0.24143(9) 0.0143(2) Uani 1 1 d .
H39A H 0.259501 0.575863 0.219328 0.017 Uiso 1 1 calc R
H39B H 0.357394 0.700120 0.234236 0.017 Uiso 1 1 calc R
C40 C 0.45295(11) 0.57919(10) 0.17254(9) 0.01232(19) Uani 1 1 d .
H40 H 0.506370 0.632865 0.133575 0.015 Uiso 1 1 calc R

loop_
_atom_site_aniso_label
_atom_site_aniso_U_11
_atom_site_aniso_U_22
_atom_site_aniso_U_33
_atom_site_aniso_U_23
_atom_site_aniso_U_13
_atom_site_aniso_U_12
Ni1 0.00549(6) 0.01080(6) 0.00843(6) 0.00278(4) 0.00074(4) 0.00271(5)
P1 0.00702(11) 0.01020(12) 0.00916(11) 0.00239(9) 0.00103(9) 0.00265(9)
P2 0.00679(11) 0.01038(12) 0.00998(11) 0.00283(9) 0.00009(9) 0.00249(9)
N1 0.0072(4) 0.0159(4) 0.0116(4) 0.0055(3) 0.0023(3) 0.0038(3)
N2 0.0074(4) 0.0158(4) 0.0126(4) 0.0058(3) 0.0003(3) 0.0039(3)
C1 0.0099(4) 0.0129(5) 0.0123(5) 0.0009(4) 0.0009(4) 0.0025(4)
C2 0.0114(5) 0.0112(5) 0.0169(5) 0.0007(4) 0.0028(4) 0.0025(4)
C3 0.0171(5) 0.0162(5) 0.0186(5) -0.0021(4) 0.0034(4) 0.0044(4)
C4 0.0214(6) 0.0176(6) 0.0280(7) -0.0026(5) 0.0086(5) 0.0074(5)
C5 0.0158(6) 0.0167(6) 0.0379(8) 0.0015(5) 0.0062(5) 0.0086(5)
C6 0.0138(5) 0.0145(5) 0.0285(6) 0.0042(5) 0.0004(4) 0.0064(4)
C7 0.0119(5) 0.0115(5) 0.0181(5) 0.0024(4) 0.0019(4) 0.0039(4)
C8 0.0123(5) 0.0128(5) 0.0131(5) 0.0032(4) 0.0002(4) 0.0049(4)
C9 0.0158(5) 0.0113(5) 0.0158(5) 0.0039(4) 0.0036(4) 0.0051(4)
C10 0.0275(6) 0.0148(5) 0.0180(5) 0.0065(4) 0.0064(5) 0.0084(5)
C11 0.0318(7) 0.0158(6) 0.0266(7) 0.0100(5) 0.0158(6) 0.0078(5)
C12 0.0204(6) 0.0146(5) 0.0347(7) 0.0075(5) 0.0133(5) 0.0033(5)
C13 0.0134(5) 0.0120(5) 0.0267(6) 0.0029(4) 0.0047(4) 0.0026(4)
C14 0.0126(5) 0.0100(4) 0.0167(5) 0.0023(4) 0.0037(4) 0.0026(4)
C15 0.0126(5) 0.0290(6) 0.0144(5) 0.0113(5) 0.0032(4) 0.0056(5)
C16 0.0079(4) 0.0180(5) 0.0207(5) 0.0044(4) 0.0037(4) 0.0041(4)
C17 0.0130(5) 0.0133(5) 0.0135(5) 0.0009(4) -0.0016(4) 0.0046(4)
C18 0.0148(5) 0.0114(5) 0.0194(5) 0.0020(4) -0.0055(4) 0.0029(4)
C19 0.0236(6) 0.0149(5) 0.0232(6) -0.0003(5) -0.0095(5) 0.0043(5)
C20 0.0254(7) 0.0162(6) 0.0352(8) 0.0041(5) -0.0172(6) -0.0007(5)
C21 0.0165(6) 0.0179(6) 0.0474(9) 0.0126(6) -0.0133(6) -0.0036(5)
C22 0.0128(5) 0.0179(6) 0.0377(8) 0.0119(5) -0.0027(5) 0.0000(4)
C23 0.0111(5) 0.0120(5) 0.0243(6) 0.0064(4) -0.0032(4) 0.0005(4)
C24 0.0101(5) 0.0139(5) 0.0166(5) 0.0056(4) 0.0015(4) 0.0023(4)
C25 0.0135(5) 0.0121(5) 0.0180(5) 0.0054(4) -0.0012(4) 0.0020(4)
C26 0.0207(6) 0.0188(6) 0.0218(6) 0.0104(5) -0.0004(5) 0.0033(5)
C27 0.0247(6) 0.0173(6) 0.0278(7) 0.0112(5) -0.0056(5) 0.0038(5)
C28 0.0196(6) 0.0129(5) 0.0306(7) 0.0047(5) -0.0077(5) 0.0050(4)
C29 0.0155(5) 0.0130(5) 0.0233(6) 0.0004(4) -0.0037(4) 0.0054(4)
C30 0.0134(5) 0.0105(5) 0.0173(5) 0.0016(4) -0.0036(4) 0.0031(4)
C31 0.0171(5) 0.0274(6) 0.0137(5) 0.0107(5) 0.0031(4) 0.0096(5)
C32 0.0091(5) 0.0171(5) 0.0213(6) 0.0046(4) -0.0019(4) 0.0049(4)
C33 0.0091(4) 0.0173(5) 0.0092(4) 0.0041(4) -0.0010(3) 0.0039(4)
C34 0.0097(5) 0.0164(5) 0.0148(5) 0.0029(4) -0.0017(4) 0.0016(4)
C35 0.0080(4) 0.0171(5) 0.0171(5) 0.0054(4) 0.0013(4) 0.0014(4)
C36 0.0085(4) 0.0168(5) 0.0123(5) 0.0060(4) 0.0026(3) 0.0030(4)
C37 0.0088(4) 0.0181(5) 0.0103(4) 0.0041(4) 0.0034(3) 0.0047(4)
C38 0.0119(5) 0.0182(5) 0.0149(5) 0.0025(4) 0.0030(4) 0.0072(4)
C39 0.0106(5) 0.0175(5) 0.0170(5) 0.0047(4) 0.0004(4) 0.0067(4)
C40 0.0100(4) 0.0166(5) 0.0129(5) 0.0065(4) 0.0002(4) 0.0054(4)

loop_
_atom_type_symbol
_atom_type_description
_atom_type_scat_dispersion_real
_atom_type_scat_dispersion_imag
_atom_type_scat_source
C C 0.0033 0.0016 'International Tables Vol C Tables 4.2.6.8 and 6.1.1.4'
H H 0.0000 0.0000 'International Tables Vol C Tables 4.2.6.8 and 6.1.1.4'
N N 0.0061 0.0033 'International Tables Vol C Tables 4.2.6.8 and 6.1.1.4'
Ni Ni 0.3393 1.1124 'International Tables Vol C Tables 4.2.6.8 and 6.1.1.4'
P P 0.1023 0.0942 'International Tables Vol C Tables 4.2.6.8 and 6.1.1.4'

loop_
_geom_angle_atom_site_label_1
_geom_angle_atom_site_label_2
_geom_angle_atom_site_label_3
_geom_angle
P2 Ni1 P1 91.417(12)
C33 Ni1 P1 97.29(3)
C33 Ni1 P2 139.83(3)
C33 Ni1 C36 85.35(4)
C33 Ni1 C37 101.39(4)
C33 Ni1 C40 38.65(5)
C36 Ni1 P1 108.86(3)
C36 Ni1 P2 128.46(3)
C36 Ni1 C40 94.20(4)
C37 Ni1 P1 139.52(3)
C37 Ni1 P2 96.76(3)
C37 Ni1 C36 38.74(5)
C37 Ni1 C40 85.25(4)
C40 Ni1 P1 129.01(3)
C40 Ni1 P2 109.07(3)
N1 P1 Ni1 109.19(4)
N1 P1 C1 109.62(5)
N1 P1 C8 104.85(5)
C1 P1 Ni1 121.71(4)
C8 P1 Ni1 128.75(4)
C8 P1 C1 78.91(5)
N2 P2 Ni1 108.85(4)
N2 P2 C17 109.11(5)
N2 P2 C24 104.24(5)
C17 P2 Ni1 120.82(4)
C24 P2 Ni1 130.88(4)
C24 P2 C17 79.03(5)
C15 N1 P1 115.11(8)
C16 N1 P1 128.15(8)
C16 N1 C15 112.54(9)
C31 N2 P2 115.34(8)
C32 N2 P2 127.88(8)
C32 N2 C31 113.11(9)
P1 C1 H1 116.4
C2 C1 P1 101.03(7)
C2 C1 H1 116.4
C2 C1 C14 107.91(10)
C14 C1 P1 95.78(7)
C14 C1 H1 116.4
C3 C2 C1 129.25(11)
C3 C2 C7 120.56(11)
C7 C2 C1 110.07(10)
C2 C3 H3 120.7
C2 C3 C4 118.65(12)
C4 C3 H3 120.7
C3 C4 H4 119.7
C5 C4 C3 120.64(12)
C5 C4 H4 119.7
C4 C5 H5 119.6
C4 C5 C6 120.73(12)
C6 C5 H5 119.6
C5 C6 H6 120.7
C7 C6 C5 118.69(12)
C7 C6 H6 120.7
C2 C7 C8 110.11(10)
C6 C7 C2 120.62(11)
C6 C7 C8 129.14(11)
P1 C8 H8 116.4
C7 C8 P1 102.35(8)
C7 C8 H8 116.4
C9 C8 P1 95.83(7)
C9 C8 C7 106.88(9)
C9 C8 H8 116.4
C10 C9 C8 129.06(12)
C10 C9 C14 121.04(12)
C14 C9 C8 109.89(10)
C9 C10 H10 120.9
C9 C10 C11 118.27(13)
C11 C10 H10 120.9
C10 C11 H11 119.5
C12 C11 C10 121.01(12)
C12 C11 H11 119.5
C11 C12 H12 119.7
C11 C12 C13 120.68(13)
C13 C12 H12 119.7
C12 C13 H13 120.6
C14 C13 C12 118.80(13)
C14 C13 H13 120.6
C9 C14 C1 110.36(10)
C13 C14 C1 129.43(11)
C13 C14 C9 120.20(11)
N1 C15 H15A 109.5
N1 C15 H15B 109.5
N1 C15 H15C 109.5
H15A C15 H15B 109.5
H15A C15 H15C 109.5
H15B C15 H15C 109.5
N1 C16 H16A 109.5
N1 C16 H16B 109.5
N1 C16 H16C 109.5
H16A C16 H16B 109.5
H16A C16 H16C 109.5
H16B C16 H16C 109.5
P2 C17 H17 116.3
C18 C17 P2 100.65(8)
C18 C17 H17 116.3
C18 C17 C30 108.45(10)
C30 C17 P2 95.94(7)
C30 C17 H17 116.3
C19 C18 C17 128.82(12)
C19 C18 C23 120.89(12)
C23 C18 C17 110.15(10)
C18 C19 H19 120.7
C18 C19 C20 118.69(14)
C20 C19 H19 120.7
C19 C20 H20 119.8
C21 C20 C19 120.36(13)
C21 C20 H20 119.8
C20 C21 H21 119.5
C20 C21 C22 121.01(13)
C22 C21 H21 119.5
C21 C22 H22 120.7
C23 C22 C21 118.51(14)
C23 C22 H22 120.7
C18 C23 C24 110.19(10)
C22 C23 C18 120.44(12)
C22 C23 C24 129.24(13)
P2 C24 H24 116.4
C23 C24 P2 101.64(8)
C23 C24 H24 116.4
C25 C24 P2 96.08(7)
C25 C24 C23 107.08(10)
C25 C24 H24 116.4
C26 C25 C24 128.99(12)
C26 C25 C30 121.15(12)
C30 C25 C24 109.85(10)
C25 C26 H26 120.7
C25 C26 C27 118.63(13)
C27 C26 H26 120.7
C26 C27 H27 119.7
C28 C27 C26 120.62(12)
C28 C27 H27 119.7
C27 C28 H28 119.7
C27 C28 C29 120.67(12)
C29 C28 H28 119.7
C28 C29 H29 120.4
C30 C29 C28 119.18(13)
C30 C29 H29 120.4
C25 C30 C17 110.26(10)
C29 C30 C17 130.00(12)
C29 C30 C25 119.74(11)
N2 C31 H31A 109.5
N2 C31 H31B 109.5
N2 C31 H31C 109.5
H31A C31 H31B 109.5
H31A C31 H31C 109.5
H31B C31 H31C 109.5
N2 C32 H32A 109.5
N2 C32 H32B 109.5
N2 C32 H32C 109.5
H32A C32 H32B 109.5
H32A C32 H32C 109.5
H32B C32 H32C 109.5
Ni1 C33 H33 114.6
C34 C33 Ni1 108.59(7)
C34 C33 H33 114.6
C40 C33 Ni1 71.22(6)
C40 C33 H33 114.6
C40 C33 C34 124.74(10)
C33 C34 H34A 108.8
C33 C34 H34B 108.8
C33 C34 C35 113.87(9)
H34A C34 H34B 107.7
C35 C34 H34A 108.8
C35 C34 H34B 108.8
C34 C35 H35A 108.9
C34 C35 H35B 108.9
H35A C35 H35B 107.7
C36 C35 C34 113.28(9)
C36 C35 H35A 108.9
C36 C35 H35B 108.9
Ni1 C36 H36 115.0
C35 C36 Ni1 110.73(7)
C35 C36 H36 115.0
C37 C36 Ni1 70.25(6)
C37 C36 C35 122.42(10)
C37 C36 H36 115.0
Ni1 C37 H37 114.6
C36 C37 Ni1 71.01(6)
C36 C37 H37 114.6
C36 C37 C38 124.70(10)
C38 C37 Ni1 108.73(7)
C38 C37 H37 114.6
C37 C38 H38A 108.8
C37 C38 H38B 108.8
C37 C38 C39 113.91(9)
H38A C38 H38B 107.7
C39 C38 H38A 108.8
C39 C38 H38B 108.8
C38 C39 H39A 108.9
C38 C39 H39B 108.9
H39A C39 H39B 107.7
C40 C39 C38 113.32(9)
C40 C39 H39A 108.9
C40 C39 H39B 108.9
Ni1 C40 H40 115.0
C33 C40 Ni1 70.13(6)
C33 C40 C39 122.53(10)
C33 C40 H40 115.0
C39 C40 Ni1 110.75(7)
C39 C40 H40 115.0

loop_
_geom_bond_atom_site_label_1
_geom_bond_atom_site_label_2
_geom_bond_distance
Ni1 P1 2.1450(3)
Ni1 P2 2.1438(3)
Ni1 C33 2.0933(11)
Ni1 C36 2.1036(11)
Ni1 C37 2.0938(11)
Ni1 C40 2.1074(11)
P1 N1 1.6955(10)
P1 C1 1.9313(12)
P1 C8 1.9131(12)
P2 N2 1.6967(10)
P2 C17 1.9225(12)
P2 C24 1.9144(12)
N1 C15 1.4556(15)
N1 C16 1.4513(15)
N2 C31 1.4522(15)
N2 C32 1.4518(15)
C1 H1 1.0000
C1 C2 1.5065(16)
C1 C14 1.5123(16)
C2 C3 1.3876(17)
C2 C7 1.4036(17)
C3 H3 0.9500
C3 C4 1.3990(19)
C4 H4 0.9500
C4 C5 1.389(2)
C5 H5 0.9500
C5 C6 1.397(2)
C6 H6 0.9500
C6 C7 1.3858(17)
C7 C8 1.5153(16)
C8 H8 1.0000
C8 C9 1.5111(17)
C9 C10 1.3893(17)
C9 C14 1.4026(17)
C10 H10 0.9500
C10 C11 1.396(2)
C11 H11 0.9500
C11 C12 1.388(2)
C12 H12 0.9500
C12 C13 1.3952(19)
C13 H13 0.9500
C13 C14 1.3921(17)
C15 H15A 0.9800
C15 H15B 0.9800
C15 H15C 0.9800
C16 H16A 0.9800
C16 H16B 0.9800
C16 H16C 0.9800
C17 H17 1.0000
C17 C18 1.5075(17)
C17 C30 1.5155(17)
C18 C19 1.3901(18)
C18 C23 1.3964(19)
C19 H19 0.9500
C19 C20 1.398(2)
C20 H20 0.9500
C20 C21 1.384(3)
C21 H21 0.9500
C21 C22 1.403(2)
C22 H22 0.9500
C22 C23 1.3876(17)
C23 C24 1.5187(17)
C24 H24 1.0000
C24 C25 1.5130(17)
C25 C26 1.3886(17)
C25 C30 1.4027(18)
C26 H26 0.9500
C26 C27 1.3979(19)
C27 H27 0.9500
C27 C28 1.387(2)
C28 H28 0.9500
C28 C29 1.3979(19)
C29 H29 0.9500
C29 C30 1.3921(17)
C31 H31A 0.9800
C31 H31B 0.9800
C31 H31C 0.9800
C32 H32A 0.9800
C32 H32B 0.9800
C32 H32C 0.9800
C33 H33 1.0000
C33 C34 1.5149(16)
C33 C40 1.3902(17)
C34 H34A 0.9900
C34 H34B 0.9900
C34 C35 1.5423(17)
C35 H35A 0.9900
C35 H35B 0.9900
C35 C36 1.5202(16)
C36 H36 1.0000
C36 C37 1.3920(17)
C37 H37 1.0000
C37 C38 1.5151(17)
C38 H38A 0.9900
C38 H38B 0.9900
C38 C39 1.5418(17)
C39 H39A 0.9900
C39 H39B 0.9900
C39 C40 1.5197(16)
C40 H40 1.0000
